data_7111470
loop_
_publ_author_name
'Kim, Hyun Jung'
'Park, Ki-Min'
'Ahn, Tae Kyu'
'Kim, Seong Keun'
'Kim, Kil Suk'
'Kim, Dongho'
'Kim, Hee-Joon'

_publ_section_title
;
 Novel fullerene?porphyrin?fullerene triad linked by metal axial
 coordination: Synthesis, X-ray crystal structure, and spectroscopic
 characterizations of trans-bis([60]fullerenoacetato)tin(iv) porphyrin
;
_journal_issue 22
_journal_name_full 'Chemical Communications'
_journal_page_first 2594
_journal_page_last 2595
_journal_paper_doi 10.1039/b411482e
_journal_year 2004
_chemical_formula_sum 'C207 H109 Cl19 N4 O7 Sn'
_chemical_formula_weight 3556.22
_chemical_name_systematic
;
?
;
_space_group_IT_number 15
_symmetry_cell_setting monoclinic
_symmetry_space_group_name_Hall '-C 2yc'
_symmetry_space_group_name_H-M 'C 1 2/c 1'
_atom_sites_solution_hydrogens geom
_atom_sites_solution_primary direct
_atom_sites_solution_secondary difmap
_audit_creation_method SHELXL-97
_cell_angle_alpha 90.00
_cell_angle_beta 106.771(1)
_cell_angle_gamma 90.00
_cell_formula_units_Z 4
_cell_length_a 40.6082(17)
_cell_length_b 13.5086(6)
_cell_length_c 29.0086(12)
_cell_measurement_reflns_used 7069
_cell_measurement_temperature 100(2)
_cell_measurement_theta_max 25.79
_cell_measurement_theta_min 2.18
_cell_volume 15236.1(11)
_computing_cell_refinement SAINT
_computing_data_collection SAMRT
_computing_data_reduction SAINT
_computing_molecular_graphics 'SHELX-TL XP'
_computing_publication_material 'SHELX-TL XCIF'
_computing_structure_refinement 'SHELXL-97 (Sheldrick, 1997)'
_computing_structure_solution 'SHELXS-97 (Sheldrick, 1990)'
_diffrn_ambient_temperature 100(2)
_diffrn_measured_fraction_theta_full 0.950
_diffrn_measured_fraction_theta_max 0.950
_diffrn_measurement_device_type 'Siemens SMART CCD'
_diffrn_measurement_method 'omega scan'
_diffrn_radiation_monochromator graphite
_diffrn_radiation_source 'fine-focus sealed tube'
_diffrn_radiation_type MoK\a
_diffrn_radiation_wavelength 0.71073
_diffrn_reflns_av_R_equivalents 0.0809
_diffrn_reflns_av_sigmaI/netI 0.1337
_diffrn_reflns_limit_h_max 54
_diffrn_reflns_limit_h_min -37
_diffrn_reflns_limit_k_max 17
_diffrn_reflns_limit_k_min -17
_diffrn_reflns_limit_l_max 31
_diffrn_reflns_limit_l_min -38
_diffrn_reflns_number 46436
_diffrn_reflns_theta_full 28.32
_diffrn_reflns_theta_max 28.32
_diffrn_reflns_theta_min 1.05
_diffrn_standards_decay_% none
_exptl_absorpt_coefficient_mu 0.571
_exptl_absorpt_correction_T_min
;
Ratio of minimum to maximum apparent transmission:  0.784364
;
_exptl_absorpt_correction_type SADABS
_exptl_crystal_colour 'dark violet'
_exptl_crystal_density_diffrn 1.550
_exptl_crystal_density_method 'not measured'
_exptl_crystal_description plate
_exptl_crystal_F_000 7232
_exptl_crystal_size_max 0.30
_exptl_crystal_size_mid 0.30
_exptl_crystal_size_min 0.05
_refine_diff_density_max 2.307
_refine_diff_density_min -1.831
_refine_diff_density_rms 0.181
_refine_ls_extinction_coef 0.00124(15)
_refine_ls_extinction_expression Fc^*^=kFc[1+0.001xFc^2^\l^3^/sin(2\q)]^-1/4^
_refine_ls_extinction_method SHELXL
_refine_ls_goodness_of_fit_ref 1.052
_refine_ls_hydrogen_treatment mixed
_refine_ls_matrix_type full
_refine_ls_number_parameters 1120
_refine_ls_number_reflns 18033
_refine_ls_number_restraints 18
_refine_ls_restrained_S_all 1.056
_refine_ls_R_factor_all 0.1906
_refine_ls_R_factor_gt 0.1052
_refine_ls_shift/su_max 0.029
_refine_ls_shift/su_mean 0.001
_refine_ls_structure_factor_coef Fsqd
_refine_ls_weighting_details 'calc w=1/[\s^2^(Fo^2^)+(0.1710P)^2^+138.0733P] where P=(Fo^2^+2Fc^2^)/3'
_refine_ls_weighting_scheme calc
_refine_ls_wR_factor_gt 0.2785
_refine_ls_wR_factor_ref 0.3423
_reflns_number_gt 9592
_reflns_number_total 18033
_reflns_threshold_expression >2sigma(I)
_cod_data_source_file b411482esup1.cif
_cod_data_source_block kit30
_cod_depositor_comments
;
The following automatic conversions were performed:

'_symmetry_cell_setting' value 'Monoclinic' changed to 'monoclinic'
according to /home/saulius/struct/CIF-dictionaries/cif_core.dic
dictionary named 'cif_core.dic' version 2.4.2 from 2011-04-26.

Automatic conversion script
Id: cif_fix_values 1891 2012-01-12 08:04:46Z andrius 
;
_cod_original_sg_symbol_H-M C2/c
_cod_original_formula_sum 'C207 H109 N4 O7 Cl19 Sn'
_cod_database_code 7111470

loop_
_symmetry_equiv_pos_as_xyz
'x, y, z'
'-x, y, -z+1/2'
'x+1/2, y+1/2, z'
'-x+1/2, y+1/2, -z+1/2'
'-x, -y, -z'
'x, -y, z-1/2'
'-x+1/2, -y+1/2, -z'
'x+1/2, -y+1/2, z-1/2'

loop_
_atom_site_label
_atom_site_type_symbol
_atom_site_fract_x
_atom_site_fract_y
_atom_site_fract_z
_atom_site_U_iso_or_equiv
_atom_site_adp_type
_atom_site_occupancy
_atom_site_symmetry_multiplicity
_atom_site_calc_flag
_atom_site_refinement_flags
Sn1 Sn 0.5000 0.5000 0.5000 0.0206(2) Uani 1 2 d S
O1 O 0.45792(11) 0.5691(4) 0.44981(17) 0.0278(11) Uani 1 1 d .
O2 O 0.48319(12) 0.6092(4) 0.39302(19) 0.0331(12) Uani 1 1 d .
N1 N 0.51298(14) 0.4191(4) 0.44603(19) 0.0253(13) Uani 1 1 d .
N2 N 0.53570(13) 0.6078(4) 0.49608(19) 0.0232(12) Uani 1 1 d .
C1 C 0.49678(17) 0.3339(6) 0.4254(2) 0.0286(16) Uani 1 1 d .
C2 C 0.51064(19) 0.3067(7) 0.3870(3) 0.042(2) Uani 1 1 d .
H2 H 0.5047 0.2496 0.3673 0.050 Uiso 1 1 calc R
C3 C 0.53380(19) 0.3772(7) 0.3840(3) 0.043(2) Uani 1 1 d .
H3 H 0.5467 0.3788 0.3614 0.052 Uiso 1 1 calc R
C4 C 0.53530(16) 0.4494(6) 0.4212(2) 0.0269(15) Uani 1 1 d .
C5 C 0.55497(16) 0.5364(5) 0.4293(2) 0.0253(14) Uani 1 1 d .
C6 C 0.55578(16) 0.6068(5) 0.4654(2) 0.0230(14) Uani 1 1 d .
C7 C 0.57837(18) 0.6907(5) 0.4767(2) 0.0278(15) Uani 1 1 d .
H7 H 0.5950 0.7085 0.4608 0.033 Uiso 1 1 calc R
C8 C 0.57192(17) 0.7398(5) 0.5136(3) 0.0280(15) Uani 1 1 d .
H8 H 0.5833 0.7979 0.5286 0.034 Uiso 1 1 calc R
C9 C 0.54479(16) 0.6886(5) 0.5263(2) 0.0219(14) Uani 1 1 d .
C10 C 0.52978(17) 0.7175(5) 0.5619(2) 0.0280(15) Uani 1 1 d .
C11 C 0.57537(18) 0.5576(5) 0.3951(2) 0.0275(15) Uani 1 1 d .
C12 C 0.5692(3) 0.6456(7) 0.3683(3) 0.052(3) Uani 1 1 d .
H12 H 0.5521 0.6900 0.3723 0.063 Uiso 1 1 calc R
C13 C 0.5873(4) 0.6692(8) 0.3365(4) 0.077(4) Uani 1 1 d .
C14 C 0.6114(3) 0.6013(7) 0.3302(3) 0.054(3) Uani 1 1 d .
H14 H 0.6237 0.6159 0.3078 0.065 Uiso 1 1 calc R
C15 C 0.61798(18) 0.5118(6) 0.3557(2) 0.0292(16) Uani 1 1 d .
C16 C 0.59965(16) 0.4931(5) 0.3882(2) 0.0213(12) Uani 1 1 d .
H16 H 0.6040 0.4336 0.4064 0.026 Uiso 1 1 calc R
C17 C 0.5946(5) 0.7814(13) 0.3166(6) 0.040(4) Uani 0.50 1 d P
C17' C 0.5701(6) 0.7549(12) 0.3013(6) 0.040(4) Uani 0.50 1 d P
C18 C 0.5860(3) 0.7658(8) 0.2634(4) 0.071(3) Uani 1 1 d .
H18A H 0.5894 0.8278 0.2478 0.085 Uiso 1 1 calc R
H18B H 0.5620 0.7448 0.2509 0.085 Uiso 1 1 calc R
H18C H 0.6011 0.7146 0.2566 0.085 Uiso 1 1 calc R
C19 C 0.5732(4) 0.8473(8) 0.3324(5) 0.091(5) Uani 1 1 d .
H19A H 0.5764 0.9146 0.3218 0.110 Uiso 1 1 calc R
H19B H 0.5792 0.8456 0.3677 0.110 Uiso 1 1 calc R
H19C H 0.5491 0.8276 0.3188 0.110 Uiso 1 1 calc R
C20 C 0.6274(7) 0.8211(18) 0.3246(12) 0.107(11) Uani 0.50 1 d P
H20G H 0.6431 0.7697 0.3196 0.128 Uiso 0.50 1 calc PR
H20H H 0.6356 0.8458 0.3577 0.128 Uiso 0.50 1 calc PR
H20I H 0.6266 0.8757 0.3020 0.128 Uiso 0.50 1 calc PR
C20' C 0.5309(5) 0.7490(15) 0.2721(7) 0.055(5) Uani 0.50 1 d P
H20J H 0.5277 0.6996 0.2465 0.066 Uiso 0.50 1 calc PR
H20K H 0.5231 0.8138 0.2579 0.066 Uiso 0.50 1 calc PR
H20L H 0.5174 0.7301 0.2938 0.066 Uiso 0.50 1 calc PR
C21 C 0.64437(19) 0.4395(6) 0.3471(3) 0.0310(16) Uani 1 1 d .
C22 C 0.6801(2) 0.4900(9) 0.3632(4) 0.064(3) Uani 1 1 d .
H22D H 0.6868 0.5006 0.3981 0.077 Uiso 1 1 calc R
H22E H 0.6791 0.5539 0.3468 0.077 Uiso 1 1 calc R
H22F H 0.6972 0.4475 0.3550 0.077 Uiso 1 1 calc R
C23 C 0.6361(3) 0.4169(7) 0.2935(3) 0.048(2) Uani 1 1 d .
H23D H 0.6539 0.3734 0.2879 0.058 Uiso 1 1 calc R
H23E H 0.6354 0.4787 0.2756 0.058 Uiso 1 1 calc R
H23F H 0.6137 0.3839 0.2825 0.058 Uiso 1 1 calc R
C24 C 0.6456(2) 0.3436(7) 0.3739(3) 0.048(2) Uani 1 1 d .
H24D H 0.6556 0.3551 0.4085 0.057 Uiso 1 1 calc R
H24E H 0.6597 0.2956 0.3627 0.057 Uiso 1 1 calc R
H24F H 0.6222 0.3175 0.3679 0.057 Uiso 1 1 calc R
C25 C 0.54332(17) 0.8088(5) 0.5894(3) 0.0283(15) Uani 1 1 d .
C26 C 0.57492(18) 0.8081(6) 0.6241(3) 0.0346(18) Uani 1 1 d .
H26 H 0.5879 0.7486 0.6305 0.041 Uiso 1 1 calc R
C27 C 0.58811(19) 0.8948(6) 0.6500(3) 0.0351(18) Uani 1 1 d .
C28 C 0.56861(19) 0.9814(6) 0.6382(3) 0.039(2) Uani 1 1 d .
H28 H 0.5775 1.0410 0.6544 0.047 Uiso 1 1 calc R
C29 C 0.53644(18) 0.9838(5) 0.6034(3) 0.0312(17) Uani 1 1 d .
C30 C 0.52403(17) 0.8962(5) 0.5794(3) 0.0285(16) Uani 1 1 d .
H30A H 0.5022 0.8957 0.5559 0.034 Uiso 1 1 calc R
C31 C 0.6229(2) 0.8941(6) 0.6886(3) 0.048(2) Uani 1 1 d .
C32 C 0.6301(3) 0.9880(7) 0.7175(4) 0.064(3) Uani 1 1 d .
H32D H 0.6120 0.9989 0.7332 0.077 Uiso 1 1 calc R
H32E H 0.6306 1.0439 0.6962 0.077 Uiso 1 1 calc R
H32F H 0.6524 0.9826 0.7421 0.077 Uiso 1 1 calc R
C33 C 0.6517(2) 0.8872(9) 0.6615(5) 0.076(4) Uani 1 1 d .
H33D H 0.6745 0.8877 0.6852 0.091 Uiso 1 1 calc R
H33E H 0.6497 0.9439 0.6398 0.091 Uiso 1 1 calc R
H33F H 0.6488 0.8257 0.6428 0.091 Uiso 1 1 calc R
C34 C 0.6265(3) 0.8050(8) 0.7191(4) 0.075(4) Uani 1 1 d .
H34D H 0.6472 0.8111 0.7466 0.090 Uiso 1 1 calc R
H34E H 0.6285 0.7464 0.7002 0.090 Uiso 1 1 calc R
H34F H 0.6062 0.7985 0.7308 0.090 Uiso 1 1 calc R
C35 C 0.5172(2) 1.0824(6) 0.5914(3) 0.0385(19) Uani 1 1 d .
C36 C 0.4797(2) 1.0645(8) 0.5642(4) 0.070(3) Uani 1 1 d .
H36D H 0.4782 1.0331 0.5332 0.085 Uiso 1 1 calc R
H36E H 0.4674 1.1278 0.5587 0.085 Uiso 1 1 calc R
H36F H 0.4693 1.0210 0.5832 0.085 Uiso 1 1 calc R
C37 C 0.5340(3) 1.1417(7) 0.5584(3) 0.055(3) Uani 1 1 d .
H37D H 0.5324 1.1036 0.5291 0.066 Uiso 1 1 calc R
H37E H 0.5582 1.1541 0.5754 0.066 Uiso 1 1 calc R
H37F H 0.5220 1.2050 0.5498 0.066 Uiso 1 1 calc R
C38 C 0.5201(3) 1.1428(7) 0.6373(3) 0.051(2) Uani 1 1 d .
H38D H 0.5072 1.2047 0.6288 0.061 Uiso 1 1 calc R
H38E H 0.5444 1.1579 0.6532 0.061 Uiso 1 1 calc R
H38F H 0.5107 1.1044 0.6592 0.061 Uiso 1 1 calc R
C39 C 0.45836(17) 0.6011(5) 0.4079(2) 0.0250(15) Uani 1 1 d .
C40 C 0.42359(16) 0.6285(6) 0.3735(3) 0.0276(15) Uani 1 1 d .
H40A H 0.4256 0.6553 0.3423 0.033 Uiso 1 1 calc R
C41 C 0.39196(16) 0.5660(5) 0.3670(2) 0.0242(14) Uani 1 1 d .
C42 C 0.39443(17) 0.6755(5) 0.3884(2) 0.0265(15) Uani 1 1 d .
C43 C 0.34847(17) 0.6262(6) 0.2921(2) 0.0269(15) Uani 1 1 d .
C44 C 0.29239(19) 0.3836(6) 0.3102(3) 0.0333(17) Uani 1 1 d .
C45 C 0.34967(17) 0.4568(5) 0.3208(2) 0.0258(14) Uani 1 1 d .
C46 C 0.36603(17) 0.5494(6) 0.3196(2) 0.0259(15) Uani 1 1 d .
C47 C 0.31612(18) 0.4405(6) 0.2912(3) 0.0299(16) Uani 1 1 d .
C48 C 0.29766(18) 0.5180(6) 0.2619(2) 0.0313(17) Uani 1 1 d .
C49 C 0.29378(18) 0.7007(6) 0.2627(2) 0.0308(16) Uani 1 1 d .
C50 C 0.21748(18) 0.5256(6) 0.3217(3) 0.0353(18) Uani 1 1 d .
C51 C 0.38482(16) 0.4868(5) 0.3992(2) 0.0256(15) Uani 1 1 d .
C52 C 0.36076(17) 0.4182(5) 0.3692(3) 0.0284(15) Uani 1 1 d .
C53 C 0.38569(17) 0.6063(6) 0.4641(2) 0.0296(17) Uani 1 1 d .
C54 C 0.3246(2) 0.8562(6) 0.3697(3) 0.0368(18) Uani 1 1 d .
C55 C 0.24340(18) 0.5984(7) 0.2629(2) 0.0352(18) Uani 1 1 d .
C56 C 0.31335(18) 0.6100(6) 0.2623(2) 0.0312(17) Uani 1 1 d .
C57 C 0.35714(18) 0.8117(6) 0.3874(3) 0.0333(17) Uani 1 1 d .
C58 C 0.33796(19) 0.3635(6) 0.3869(3) 0.0350(17) Uani 1 1 d .
C59 C 0.38896(17) 0.6848(6) 0.4366(2) 0.0299(17) Uani 1 1 d .
C60 C 0.36259(19) 0.6116(7) 0.4938(2) 0.038(2) Uani 1 1 d .
C61 C 0.37051(17) 0.7480(5) 0.3571(3) 0.0291(16) Uani 1 1 d .
C62 C 0.23714(18) 0.4352(6) 0.3211(3) 0.0361(18) Uani 1 1 d .
C63 C 0.3468(2) 0.7788(7) 0.4656(3) 0.042(2) Uani 1 1 d .
C64 C 0.22076(17) 0.6049(6) 0.2936(3) 0.0347(18) Uani 1 1 d .
C65 C 0.25954(19) 0.6934(6) 0.2628(2) 0.0345(18) Uani 1 1 d .
C66 C 0.2684(2) 0.8290(6) 0.3218(3) 0.041(2) Uani 1 1 d .
C67 C 0.2554(2) 0.7536(8) 0.4374(3) 0.048(2) Uani 1 1 d .
C68 C 0.24643(19) 0.7592(6) 0.2928(3) 0.0367(19) Uani 1 1 d .
C69 C 0.22201(18) 0.7188(7) 0.3590(3) 0.040(2) Uani 1 1 d .
C70 C 0.25865(18) 0.4301(6) 0.2917(3) 0.0356(18) Uani 1 1 d .
C71 C 0.38337(16) 0.5044(6) 0.4454(2) 0.0278(14) Uani 1 1 d .
C72 C 0.21668(18) 0.5419(7) 0.3704(3) 0.042(2) Uani 1 1 d .
C73 C 0.35035(18) 0.7268(5) 0.3107(3) 0.0279(15) Uani 1 1 d .
C74 C 0.3370(2) 0.3804(6) 0.4353(3) 0.0375(18) Uani 1 1 d .
C75 C 0.22277(18) 0.7045(7) 0.3120(3) 0.0378(19) Uani 1 1 d .
C76 C 0.31656(19) 0.7708(6) 0.2931(3) 0.0342(17) Uani 1 1 d .
C77 C 0.2581(2) 0.5816(8) 0.4660(3) 0.049(2) Uani 1 1 d .
C78 C 0.36839(18) 0.7727(6) 0.4364(3) 0.0358(18) Uani 1 1 d .
C79 C 0.3466(2) 0.5165(7) 0.4938(3) 0.041(2) Uani 1 1 d .
C80 C 0.2354(2) 0.4624(7) 0.4003(3) 0.042(2) Uani 1 1 d .
C81 C 0.21870(19) 0.6371(7) 0.3888(3) 0.043(2) Uani 1 1 d .
C82 C 0.30447(19) 0.8354(6) 0.3214(3) 0.0352(17) Uani 1 1 d .
C83 C 0.2893(2) 0.7691(8) 0.4664(3) 0.050(2) Uani 1 1 d .
C84 C 0.26205(18) 0.5129(6) 0.2624(2) 0.0345(18) Uani 1 1 d .
C85 C 0.2445(2) 0.7922(7) 0.3886(3) 0.046(2) Uani 1 1 d .
C86 C 0.2394(2) 0.6580(8) 0.4376(3) 0.047(2) Uani 1 1 d .
C87 C 0.35924(19) 0.4510(6) 0.4637(3) 0.0373(18) Uani 1 1 d .
C88 C 0.2809(2) 0.3538(6) 0.3879(3) 0.0401(19) Uani 1 1 d .
C89 C 0.2560(2) 0.4830(7) 0.4474(3) 0.047(2) Uani 1 1 d .
C90 C 0.2896(2) 0.4382(7) 0.4655(3) 0.043(2) Uani 1 1 d .
C91 C 0.3024(2) 0.8624(6) 0.4005(3) 0.045(2) Uani 1 1 d .
C92 C 0.24783(19) 0.3969(6) 0.3697(3) 0.0397(19) Uani 1 1 d .
C93 C 0.2672(2) 0.8447(6) 0.3708(3) 0.044(2) Uani 1 1 d .
C94 C 0.3436(2) 0.6987(7) 0.4947(3) 0.043(2) Uani 1 1 d .
C95 C 0.3033(2) 0.3467(6) 0.3573(3) 0.0380(18) Uani 1 1 d .
C96 C 0.3015(2) 0.3742(7) 0.4364(3) 0.044(2) Uani 1 1 d .
C97 C 0.3128(2) 0.8262(7) 0.4471(3) 0.046(2) Uani 1 1 d .
C98 C 0.2924(2) 0.5982(9) 0.4951(3) 0.053(3) Uani 1 1 d .
C99 C 0.3076(2) 0.6903(8) 0.4958(3) 0.048(2) Uani 1 1 d .
C100 C 0.3123(2) 0.5091(8) 0.4949(3) 0.046(2) Uani 1 1 d .
C1S C 0.3928(5) 0.9426(13) 0.5640(9) 0.176(10) Uani 1 1 d D
H1SA H 0.4065 0.9886 0.5893 0.211 Uiso 1 1 calc R
Cl1 Cl 0.41752(12) 0.8393(5) 0.5676(2) 0.153(2) Uani 1 1 d D
Cl2 Cl 0.35548(15) 0.9227(5) 0.5777(3) 0.181(3) Uani 1 1 d D
Cl3 Cl 0.3878(3) 1.0052(7) 0.5074(6) 0.308(7) Uani 1 1 d D
C2S C 0.2624(4) 1.0839(15) 0.4267(6) 0.23(2) Uani 1 1 d D
H2SA H 0.2547 1.0155 0.4317 0.279 Uiso 1 1 calc R
Cl4 Cl 0.26196(17) 1.1051(4) 0.3637(2) 0.1449(19) Uani 1 1 d D
Cl5 Cl 0.2377(4) 1.1724(9) 0.4422(4) 0.357(9) Uani 1 1 d D
Cl6 Cl 0.3073(6) 1.1016(8) 0.4560(6) 0.61(2) Uani 1 1 d DU
C3S C 0.5120(7) -0.1536(19) 0.7604(8) 0.17(3) Uani 0.50 1 d PD
H3SA H 0.4999 -0.2164 0.7472 0.200 Uiso 0.50 1 calc PR
Cl7 Cl 0.51680(19) -0.0884(4) 0.71103(17) 0.157(2) Uani 1 1 d D
Cl8 Cl 0.5526(4) -0.1892(13) 0.7984(6) 0.220(8) Uani 0.50 1 d PD
C4S C 0.5426(5) 0.3984(12) 0.2399(6) 0.057(4) Uani 0.50 1 d PD
H4SA H 0.5600 0.3610 0.2649 0.068 Uiso 0.50 1 calc PR
H4SB H 0.5207 0.3609 0.2315 0.068 Uiso 0.50 1 calc PR
C4S' C 0.5235(4) 0.4788(15) 0.2010(6) 0.057(4) Uani 0.50 1 d PD
H4SC H 0.5031 0.4352 0.1954 0.068 Uiso 0.50 1 calc PR
H4SD H 0.5172 0.5367 0.1793 0.068 Uiso 0.50 1 calc PR
Cl9 Cl 0.55675(14) 0.4155(6) 0.1888(2) 0.176(3) Uani 1 1 d D
Cl10 Cl 0.5366(2) 0.5183(5) 0.2616(2) 0.184(3) Uani 1 1 d D
O1W O 0.3355(4) 1.2191(16) 0.5452(6) 0.256(12) Uani 1 1 d .
O2W O 0.6760(4) 0.7814(15) 0.3605(9) 0.117(8) Uani 0.50 1 d P

loop_
_atom_site_aniso_label
_atom_site_aniso_U_11
_atom_site_aniso_U_22
_atom_site_aniso_U_33
_atom_site_aniso_U_23
_atom_site_aniso_U_13
_atom_site_aniso_U_12
Sn1 0.0154(3) 0.0278(3) 0.0165(3) -0.0087(3) 0.0010(2) 0.0054(3)
O1 0.020(2) 0.037(3) 0.022(2) -0.007(2) -0.0013(19) 0.010(2)
O2 0.022(2) 0.040(3) 0.035(3) -0.004(2) 0.005(2) 0.008(2)
N1 0.022(3) 0.035(3) 0.019(3) -0.012(2) 0.006(2) 0.007(2)
N2 0.018(3) 0.028(3) 0.022(3) -0.011(2) 0.004(2) 0.007(2)
C1 0.020(3) 0.041(4) 0.022(3) -0.017(3) 0.002(3) 0.007(3)
C2 0.031(4) 0.056(5) 0.043(5) -0.038(4) 0.015(3) -0.011(4)
C3 0.024(4) 0.070(6) 0.042(5) -0.037(4) 0.017(3) -0.009(4)
C4 0.018(3) 0.039(4) 0.024(3) -0.016(3) 0.005(3) 0.003(3)
C5 0.016(3) 0.034(4) 0.022(3) -0.003(3) 0.000(3) 0.013(3)
C6 0.018(3) 0.029(4) 0.020(3) -0.002(3) 0.003(2) 0.009(3)
C7 0.026(3) 0.032(4) 0.023(3) 0.000(3) 0.003(3) 0.008(3)
C8 0.023(3) 0.031(4) 0.028(4) -0.005(3) 0.005(3) 0.003(3)
C9 0.016(3) 0.022(3) 0.023(3) -0.008(3) 0.000(2) 0.004(2)
C10 0.020(3) 0.036(4) 0.025(3) -0.011(3) 0.001(3) 0.007(3)
C11 0.030(4) 0.035(4) 0.018(3) -0.002(3) 0.007(3) 0.008(3)
C12 0.088(7) 0.045(5) 0.032(4) 0.015(4) 0.029(5) 0.047(5)
C13 0.155(12) 0.046(6) 0.051(6) 0.026(5) 0.065(7) 0.059(7)
C14 0.093(8) 0.047(5) 0.042(5) 0.014(4) 0.052(5) 0.021(5)
C15 0.033(4) 0.036(4) 0.022(3) 0.005(3) 0.012(3) 0.010(3)
C16 0.022(3) 0.022(3) 0.019(3) 0.000(3) 0.004(2) 0.004(3)
C17 0.046(10) 0.030(9) 0.043(10) 0.016(7) 0.014(8) 0.002(8)
C17' 0.071(13) 0.024(8) 0.034(9) 0.010(7) 0.030(9) 0.016(8)
C18 0.101(9) 0.055(7) 0.066(7) 0.033(6) 0.040(7) 0.021(6)
C19 0.178(15) 0.037(6) 0.087(9) 0.012(6) 0.083(10) 0.005(7)
C20 0.10(2) 0.048(14) 0.15(3) 0.051(17) -0.002(19) -0.011(13)
C20' 0.059(12) 0.052(12) 0.051(11) 0.022(9) 0.013(9) 0.029(9)
C21 0.031(4) 0.039(4) 0.027(4) 0.005(3) 0.015(3) 0.009(3)
C22 0.033(5) 0.083(8) 0.076(7) 0.009(6) 0.015(5) 0.005(5)
C23 0.072(6) 0.052(5) 0.030(4) 0.007(4) 0.027(4) 0.026(5)
C24 0.059(5) 0.050(5) 0.048(5) 0.019(4) 0.038(4) 0.033(4)
C25 0.024(3) 0.034(4) 0.025(4) -0.010(3) 0.006(3) 0.006(3)
C26 0.025(4) 0.031(4) 0.042(4) -0.016(3) 0.000(3) 0.006(3)
C27 0.027(4) 0.029(4) 0.042(4) -0.016(3) 0.000(3) 0.005(3)
C28 0.029(4) 0.037(5) 0.043(4) -0.022(3) -0.004(3) 0.009(3)
C29 0.027(3) 0.031(4) 0.032(4) -0.008(3) 0.003(3) 0.005(3)
C30 0.021(3) 0.036(4) 0.025(3) -0.012(3) 0.000(3) 0.003(3)
C31 0.030(4) 0.036(5) 0.061(6) -0.015(4) -0.013(4) 0.007(3)
C32 0.047(5) 0.051(6) 0.066(6) -0.027(5) -0.028(5) 0.009(4)
C33 0.033(5) 0.074(8) 0.109(10) -0.031(7) 0.003(6) 0.003(5)
C34 0.068(7) 0.058(7) 0.066(7) 0.004(5) -0.034(6) -0.008(5)
C35 0.029(4) 0.037(4) 0.041(4) -0.013(4) -0.003(3) 0.009(3)
C36 0.037(5) 0.057(6) 0.095(8) -0.013(6) -0.016(5) 0.024(5)
C37 0.073(7) 0.039(5) 0.042(5) -0.008(4) 0.001(5) 0.012(5)
C38 0.062(6) 0.043(5) 0.046(5) -0.008(4) 0.013(4) 0.020(4)
C39 0.020(3) 0.030(4) 0.021(3) -0.006(3) 0.000(3) 0.006(3)
C40 0.018(3) 0.039(4) 0.025(3) -0.006(3) 0.005(3) 0.003(3)
C41 0.020(3) 0.029(4) 0.020(3) -0.005(3) 0.001(3) 0.009(3)
C42 0.022(3) 0.034(4) 0.019(3) -0.007(3) 0.000(3) 0.004(3)
C43 0.019(3) 0.046(4) 0.015(3) -0.004(3) 0.004(3) 0.001(3)
C44 0.028(4) 0.036(4) 0.039(4) -0.015(3) 0.014(3) -0.004(3)
C45 0.025(3) 0.030(4) 0.023(3) -0.010(3) 0.007(3) 0.006(3)
C46 0.019(3) 0.040(4) 0.019(3) -0.008(3) 0.006(3) 0.004(3)
C47 0.024(3) 0.038(4) 0.027(4) -0.016(3) 0.006(3) 0.003(3)
C48 0.024(3) 0.052(5) 0.016(3) -0.012(3) 0.003(3) 0.000(3)
C49 0.024(3) 0.048(5) 0.017(3) 0.012(3) 0.000(3) 0.009(3)
C50 0.016(3) 0.053(5) 0.035(4) -0.001(3) 0.006(3) 0.002(3)
C51 0.017(3) 0.032(4) 0.027(3) -0.002(3) 0.005(2) 0.012(3)
C52 0.023(3) 0.025(4) 0.037(4) -0.003(3) 0.009(3) 0.009(3)
C53 0.019(3) 0.053(5) 0.012(3) -0.004(3) -0.002(2) 0.016(3)
C54 0.033(4) 0.026(4) 0.045(5) -0.005(3) 0.001(3) 0.010(3)
C55 0.024(4) 0.059(5) 0.016(3) 0.000(3) -0.004(3) 0.004(3)
C56 0.025(3) 0.053(5) 0.012(3) 0.000(3) 0.000(3) 0.000(3)
C57 0.028(4) 0.028(4) 0.037(4) -0.009(3) 0.000(3) 0.007(3)
C58 0.028(4) 0.033(4) 0.044(5) 0.007(3) 0.011(3) 0.011(3)
C59 0.017(3) 0.047(5) 0.021(3) -0.017(3) -0.002(3) 0.004(3)
C60 0.029(4) 0.066(6) 0.014(3) -0.008(3) -0.002(3) 0.011(4)
C61 0.022(3) 0.032(4) 0.028(4) -0.001(3) 0.000(3) 0.005(3)
C62 0.021(3) 0.044(5) 0.042(4) -0.009(4) 0.008(3) -0.004(3)
C63 0.033(4) 0.057(5) 0.030(4) -0.029(4) 0.001(3) 0.015(4)
C64 0.015(3) 0.056(5) 0.028(4) 0.000(4) -0.002(3) 0.007(3)
C65 0.028(4) 0.050(5) 0.018(3) 0.007(3) -0.004(3) 0.009(3)
C66 0.030(4) 0.037(4) 0.049(5) 0.012(4) 0.001(4) 0.018(3)
C67 0.032(4) 0.077(7) 0.036(4) -0.017(4) 0.013(4) 0.028(4)
C68 0.025(4) 0.042(5) 0.033(4) 0.006(3) -0.008(3) 0.019(3)
C69 0.021(3) 0.053(5) 0.044(5) -0.004(4) 0.007(3) 0.023(3)
C70 0.022(3) 0.046(5) 0.032(4) -0.013(4) -0.002(3) -0.001(3)
C71 0.018(3) 0.040(4) 0.023(3) 0.008(3) 0.002(2) 0.013(3)
C72 0.016(3) 0.070(6) 0.039(4) 0.002(4) 0.009(3) 0.011(4)
C73 0.025(3) 0.031(4) 0.026(4) 0.005(3) 0.004(3) 0.000(3)
C74 0.033(4) 0.040(5) 0.038(4) 0.013(4) 0.008(3) 0.014(3)
C75 0.017(3) 0.056(5) 0.035(4) 0.008(4) 0.000(3) 0.019(3)
C76 0.027(4) 0.043(5) 0.029(4) 0.013(3) 0.003(3) 0.006(3)
C77 0.037(4) 0.089(7) 0.028(4) 0.004(4) 0.019(4) 0.018(5)
C78 0.025(4) 0.042(5) 0.034(4) -0.016(3) -0.002(3) 0.009(3)
C79 0.034(4) 0.070(6) 0.017(3) 0.010(4) 0.004(3) 0.022(4)
C80 0.028(4) 0.063(5) 0.040(5) 0.016(4) 0.018(4) 0.007(4)
C81 0.022(4) 0.070(6) 0.035(4) 0.001(4) 0.008(3) 0.018(4)
C82 0.026(4) 0.032(4) 0.044(5) 0.004(3) 0.005(3) 0.007(3)
C83 0.043(5) 0.077(7) 0.032(4) -0.021(4) 0.015(4) 0.024(5)
C84 0.023(3) 0.054(5) 0.020(3) -0.009(3) -0.002(3) -0.001(3)
C85 0.029(4) 0.058(6) 0.049(5) -0.012(4) 0.009(4) 0.027(4)
C86 0.034(4) 0.077(7) 0.035(4) -0.002(4) 0.020(4) 0.021(4)
C87 0.030(4) 0.047(5) 0.029(4) 0.014(4) 0.000(3) 0.016(4)
C88 0.030(4) 0.041(5) 0.051(5) 0.008(4) 0.014(4) -0.001(3)
C89 0.035(4) 0.070(7) 0.043(5) 0.012(4) 0.022(4) 0.011(4)
C90 0.034(4) 0.066(6) 0.031(4) 0.024(4) 0.013(3) 0.014(4)
C91 0.034(4) 0.038(5) 0.054(5) -0.017(4) 0.000(4) 0.020(4)
C92 0.026(4) 0.044(5) 0.047(5) 0.006(4) 0.007(3) -0.002(3)
C93 0.042(5) 0.037(5) 0.048(5) -0.005(4) 0.006(4) 0.024(4)
C94 0.038(4) 0.070(6) 0.016(3) -0.018(4) 0.001(3) 0.018(4)
C95 0.030(4) 0.032(4) 0.052(5) -0.003(4) 0.013(4) -0.001(3)
C96 0.035(4) 0.058(6) 0.042(5) 0.022(4) 0.015(4) 0.007(4)
C97 0.035(4) 0.053(5) 0.042(5) -0.029(4) -0.001(4) 0.024(4)
C98 0.046(5) 0.095(8) 0.020(4) 0.004(4) 0.014(4) 0.027(5)
C99 0.044(5) 0.082(7) 0.019(4) -0.011(4) 0.010(3) 0.023(5)
C100 0.041(4) 0.079(7) 0.021(4) 0.014(4) 0.014(3) 0.012(5)
C1S 0.20(3) 0.105(16) 0.26(3) 0.016(18) 0.12(2) -0.012(17)
Cl1 0.095(3) 0.144(5) 0.187(5) 0.008(4) -0.010(3) -0.013(3)
Cl2 0.135(4) 0.201(6) 0.244(7) -0.091(6) 0.112(5) -0.051(4)
Cl3 0.207(10) 0.210(9) 0.52(2) 0.026(11) 0.118(12) -0.053(7)
C2S 0.089(12) 0.25(3) 0.37(4) -0.26(3) 0.084(19) -0.040(15)
Cl4 0.192(5) 0.133(4) 0.119(4) -0.013(3) 0.061(4) -0.015(4)
Cl5 0.56(2) 0.342(15) 0.221(9) -0.012(10) 0.199(13) -0.248(16)
Cl6 1.21(6) 0.151(9) 0.339(18) -0.091(10) 0.04(3) 0.176(19)
C3S 0.41(9) 0.056(14) 0.05(3) 0.011(13) 0.08(4) 0.02(3)
Cl7 0.299(8) 0.093(3) 0.098(3) -0.003(2) 0.088(4) -0.027(4)
Cl8 0.211(14) 0.257(17) 0.232(15) 0.160(14) 0.130(12) 0.062(12)
C4S 0.047(8) 0.071(10) 0.049(8) -0.013(7) 0.009(6) -0.002(7)
C4S' 0.047(8) 0.071(10) 0.049(8) -0.013(7) 0.009(6) -0.002(7)
Cl9 0.113(4) 0.240(8) 0.150(5) 0.068(5) 0.000(3) -0.025(4)
Cl10 0.200(7) 0.174(6) 0.133(5) -0.015(4) -0.022(4) -0.007(5)
O1W 0.174(13) 0.40(3) 0.235(17) 0.27(2) 0.120(13) 0.143(16)
O2W 0.034(8) 0.113(15) 0.19(2) -0.027(15) 0.011(11) -0.042(9)

loop_
_atom_type_symbol
_atom_type_description
_atom_type_scat_dispersion_real
_atom_type_scat_dispersion_imag
_atom_type_scat_source
C C 0.0033 0.0016 'International Tables Vol C Tables 4.2.6.8 and 6.1.1.4'
H H 0.0000 0.0000 'International Tables Vol C Tables 4.2.6.8 and 6.1.1.4'
N N 0.0061 0.0033 'International Tables Vol C Tables 4.2.6.8 and 6.1.1.4'
O O 0.0106 0.0060 'International Tables Vol C Tables 4.2.6.8 and 6.1.1.4'
Cl Cl 0.1484 0.1585 'International Tables Vol C Tables 4.2.6.8 and 6.1.1.4'
Sn Sn -0.6537 1.4246 'International Tables Vol C Tables 4.2.6.8 and 6.1.1.4'

loop_
_geom_angle_atom_site_label_1
_geom_angle_atom_site_label_2
_geom_angle_atom_site_label_3
_geom_angle
_geom_angle_site_symmetry_1
_geom_angle_site_symmetry_3
N2 Sn1 N2 180.0(3) 5_666 .
N2 Sn1 N1 89.7(2) 5_666 5_666
N2 Sn1 N1 90.3(2) . 5_666
N2 Sn1 N1 90.3(2) 5_666 .
N2 Sn1 N1 89.7(2) . .
N1 Sn1 N1 180.00(18) 5_666 .
N2 Sn1 O1 95.2(2) 5_666 5_666
N2 Sn1 O1 84.8(2) . 5_666
N1 Sn1 O1 92.5(2) 5_666 5_666
N1 Sn1 O1 87.5(2) . 5_666
N2 Sn1 O1 84.8(2) 5_666 .
N2 Sn1 O1 95.2(2) . .
N1 Sn1 O1 87.5(2) 5_666 .
N1 Sn1 O1 92.5(2) . .
O1 Sn1 O1 180.0(2) 5_666 .
C39 O1 Sn1 124.5(4) . .
C4 N1 C1 109.2(5) . .
C4 N1 Sn1 125.6(5) . .
C1 N1 Sn1 124.7(5) . .
C6 N2 C9 108.6(6) . .
C6 N2 Sn1 125.7(4) . .
C9 N2 Sn1 125.5(4) . .
N1 C1 C10 127.0(6) . 5_666
N1 C1 C2 107.8(6) . .
C10 C1 C2 125.1(6) 5_666 .
C3 C2 C1 107.8(7) . .
C3 C2 H2 126.1 . .
C1 C2 H2 126.1 . .
C2 C3 C4 107.7(7) . .
C2 C3 H3 126.1 . .
C4 C3 H3 126.1 . .
N1 C4 C5 126.4(6) . .
N1 C4 C3 107.4(6) . .
C5 C4 C3 126.1(7) . .
C4 C5 C6 125.4(6) . .
C4 C5 C11 116.7(6) . .
C6 C5 C11 117.9(7) . .
N2 C6 C5 126.9(6) . .
N2 C6 C7 107.9(6) . .
C5 C6 C7 125.3(6) . .
C8 C7 C6 108.1(7) . .
C8 C7 H7 125.9 . .
C6 C7 H7 125.9 . .
C7 C8 C9 107.8(6) . .
C7 C8 H8 126.1 . .
C9 C8 H8 126.1 . .
N2 C9 C10 126.6(6) . .
N2 C9 C8 107.6(6) . .
C10 C9 C8 125.8(6) . .
C9 C10 C1 125.6(6) . 5_666
C9 C10 C25 117.1(6) . .
C1 C10 C25 117.4(6) 5_666 .
C16 C11 C12 118.5(7) . .
C16 C11 C5 122.4(6) . .
C12 C11 C5 119.1(6) . .
C13 C12 C11 121.6(7) . .
C13 C12 H12 119.2 . .
C11 C12 H12 119.2 . .
C12 C13 C14 117.9(8) . .
C12 C13 C17' 112.5(10) . .
C14 C13 C17' 127.0(9) . .
C12 C13 C17 128.4(9) . .
C14 C13 C17 110.7(11) . .
C17' C13 C17 36.7(9) . .
C13 C14 C15 122.4(8) . .
C13 C14 H14 118.8 . .
C15 C14 H14 118.8 . .
C16 C15 C14 117.3(7) . .
C16 C15 C21 122.5(6) . .
C14 C15 C21 120.2(6) . .
C11 C16 C15 122.3(7) . .
C11 C16 H16 118.9 . .
C15 C16 H16 118.9 . .
C20 C17 C19 111(2) . .
C20 C17 C18 98.7(19) . .
C19 C17 C18 116.4(14) . .
C20 C17 C13 123.0(16) . .
C19 C17 C13 105.9(12) . .
C18 C17 C13 102.5(12) . .
C13 C17' C20' 120.3(15) . .
C17 C18 H18A 109.5 . .
C17 C18 H18B 109.5 . .
H18A C18 H18B 109.5 . .
C17 C18 H18C 109.5 . .
H18A C18 H18C 109.5 . .
H18B C18 H18C 109.5 . .
C17 C19 H19A 109.5 . .
C17 C19 H19B 109.5 . .
H19A C19 H19B 109.5 . .
C17 C19 H19C 109.5 . .
H19A C19 H19C 109.5 . .
H19B C19 H19C 109.5 . .
C17 C20 H20G 109.5 . .
C17 C20 H20H 109.5 . .
H20G C20 H20H 109.5 . .
C17 C20 H20I 109.5 . .
H20G C20 H20I 109.5 . .
H20H C20 H20I 109.5 . .
C17' C20' H20J 109.5 . .
C17' C20' H20K 109.5 . .
H20J C20' H20K 109.5 . .
C17' C20' H20L 109.5 . .
H20J C20' H20L 109.5 . .
H20K C20' H20L 109.5 . .
C24 C21 C15 112.7(6) . .
C24 C21 C23 108.6(7) . .
C15 C21 C23 109.8(6) . .
C24 C21 C22 109.6(7) . .
C15 C21 C22 108.1(7) . .
C23 C21 C22 107.9(7) . .
C21 C22 H22D 109.5 . .
C21 C22 H22E 109.5 . .
H22D C22 H22E 109.5 . .
C21 C22 H22F 109.5 . .
H22D C22 H22F 109.5 . .
H22E C22 H22F 109.5 . .
C21 C23 H23D 109.5 . .
C21 C23 H23E 109.5 . .
H23D C23 H23E 109.5 . .
C21 C23 H23F 109.5 . .
H23D C23 H23F 109.5 . .
H23E C23 H23F 109.5 . .
C21 C24 H24D 109.5 . .
C21 C24 H24E 109.5 . .
H24D C24 H24E 109.5 . .
C21 C24 H24F 109.5 . .
H24D C24 H24F 109.5 . .
H24E C24 H24F 109.5 . .
C26 C25 C30 120.1(7) . .
C26 C25 C10 120.5(6) . .
C30 C25 C10 119.4(6) . .
C25 C26 C27 120.8(7) . .
C25 C26 H26 119.6 . .
C27 C26 H26 119.6 . .
C28 C27 C26 117.5(7) . .
C28 C27 C31 121.5(7) . .
C26 C27 C31 120.9(7) . .
C27 C28 C29 122.7(7) . .
C27 C28 H28 118.7 . .
C29 C28 H28 118.7 . .
C30 C29 C28 117.9(6) . .
C30 C29 C35 122.6(6) . .
C28 C29 C35 119.4(6) . .
C29 C30 C25 120.9(6) . .
C29 C30 H30A 119.6 . .
C25 C30 H30A 119.6 . .
C34 C31 C32 112.5(9) . .
C34 C31 C27 110.8(8) . .
C32 C31 C27 113.2(7) . .
C34 C31 C33 106.8(9) . .
C32 C31 C33 105.9(9) . .
C27 C31 C33 107.2(8) . .
C31 C32 H32D 109.5 . .
C31 C32 H32E 109.5 . .
H32D C32 H32E 109.5 . .
C31 C32 H32F 109.5 . .
H32D C32 H32F 109.5 . .
H32E C32 H32F 109.5 . .
C31 C33 H33D 109.5 . .
C31 C33 H33E 109.5 . .
H33D C33 H33E 109.5 . .
C31 C33 H33F 109.5 . .
H33D C33 H33F 109.5 . .
H33E C33 H33F 109.5 . .
C31 C34 H34D 109.5 . .
C31 C34 H34E 109.5 . .
H34D C34 H34E 109.5 . .
C31 C34 H34F 109.5 . .
H34D C34 H34F 109.5 . .
H34E C34 H34F 109.5 . .
C36 C35 C29 110.3(7) . .
C36 C35 C38 110.4(8) . .
C29 C35 C38 111.1(7) . .
C36 C35 C37 108.4(8) . .
C29 C35 C37 107.7(7) . .
C38 C35 C37 108.9(7) . .
C35 C36 H36D 109.5 . .
C35 C36 H36E 109.5 . .
H36D C36 H36E 109.5 . .
C35 C36 H36F 109.5 . .
H36D C36 H36F 109.5 . .
H36E C36 H36F 109.5 . .
C35 C37 H37D 109.5 . .
C35 C37 H37E 109.5 . .
H37D C37 H37E 109.5 . .
C35 C37 H37F 109.5 . .
H37D C37 H37F 109.5 . .
H37E C37 H37F 109.5 . .
C35 C38 H38D 109.5 . .
C35 C38 H38E 109.5 . .
H38D C38 H38E 109.5 . .
C35 C38 H38F 109.5 . .
H38D C38 H38F 109.5 . .
H38E C38 H38F 109.5 . .
O2 C39 O1 127.1(6) . .
O2 C39 C40 117.1(6) . .
O1 C39 C40 115.8(6) . .
C41 C40 C42 63.9(4) . .
C41 C40 C39 122.9(6) . .
C42 C40 C39 124.8(6) . .
C41 C40 H40A 112.3 . .
C42 C40 H40A 112.3 . .
C39 C40 H40A 112.3 . .
C46 C41 C51 104.8(6) . .
C46 C41 C40 123.5(6) . .
C51 C41 C40 129.3(6) . .
C46 C41 C42 116.5(5) . .
C51 C41 C42 114.9(6) . .
C40 C41 C42 58.3(4) . .
C59 C42 C61 105.7(6) . .
C59 C42 C40 130.3(6) . .
C61 C42 C40 122.0(6) . .
C59 C42 C41 115.8(6) . .
C61 C42 C41 114.6(5) . .
C40 C42 C41 57.8(4) . .
C46 C43 C73 121.8(6) . .
C46 C43 C56 119.1(7) . .
C73 C43 C56 107.4(6) . .
C95 C44 C47 120.0(7) . .
C95 C44 C70 120.8(7) . .
C47 C44 C70 106.5(7) . .
C47 C45 C46 120.0(7) . .
C47 C45 C52 121.0(7) . .
C46 C45 C52 109.0(6) . .
C43 C46 C45 120.7(6) . .
C43 C46 C41 122.1(6) . .
C45 C46 C41 108.7(6) . .
C45 C47 C48 120.3(7) . .
C45 C47 C44 118.7(7) . .
C48 C47 C44 108.8(6) . .
C56 C48 C47 119.4(6) . .
C56 C48 C84 119.7(7) . .
C47 C48 C84 108.4(7) . .
C65 C49 C76 120.7(7) . .
C65 C49 C56 119.0(7) . .
C76 C49 C56 107.6(6) . .
C64 C50 C72 119.7(8) . .
C64 C50 C62 119.9(7) . .
C72 C50 C62 107.8(7) . .
C71 C51 C52 119.0(7) . .
C71 C51 C41 123.5(6) . .
C52 C51 C41 107.5(6) . .
C58 C52 C51 121.7(7) . .
C58 C52 C45 119.7(7) . .
C51 C52 C45 108.8(6) . .
C59 C53 C60 120.1(7) . .
C59 C53 C71 121.3(6) . .
C60 C53 C71 106.4(7) . .
C57 C54 C82 118.9(7) . .
C57 C54 C91 119.3(8) . .
C82 C54 C91 109.7(7) . .
C84 C55 C65 119.6(7) . .
C84 C55 C64 120.0(8) . .
C65 C55 C64 108.4(7) . .
C48 C56 C43 120.4(7) . .
C48 C56 C49 119.9(6) . .
C43 C56 C49 108.1(6) . .
C54 C57 C61 120.8(7) . .
C54 C57 C78 120.4(7) . .
C61 C57 C78 108.1(6) . .
C52 C58 C74 119.0(7) . .
C52 C58 C95 120.2(7) . .
C74 C58 C95 108.2(7) . .
C53 C59 C78 119.3(7) . .
C53 C59 C42 123.7(7) . .
C78 C59 C42 107.9(7) . .
C94 C60 C79 119.7(8) . .
C94 C60 C53 120.3(8) . .
C79 C60 C53 109.1(7) . .
C73 C61 C57 119.6(6) . .
C73 C61 C42 123.6(6) . .
C57 C61 C42 108.3(6) . .
C70 C62 C92 121.1(7) . .
C70 C62 C50 119.4(8) . .
C92 C62 C50 107.5(7) . .
C78 C63 C94 120.5(7) . .
C78 C63 C97 119.6(8) . .
C94 C63 C97 108.3(8) . .
C50 C64 C75 120.7(7) . .
C50 C64 C55 120.1(7) . .
C75 C64 C55 107.8(7) . .
C49 C65 C55 121.1(7) . .
C49 C65 C68 119.9(7) . .
C55 C65 C68 107.4(7) . .
C68 C66 C93 119.2(8) . .
C68 C66 C82 120.0(8) . .
C93 C66 C82 108.5(7) . .
C83 C67 C86 119.7(9) . .
C83 C67 C85 120.0(9) . .
C86 C67 C85 108.2(8) . .
C66 C68 C75 119.6(8) . .
C66 C68 C65 119.4(7) . .
C75 C68 C65 108.6(7) . .
C75 C69 C81 121.2(8) . .
C75 C69 C85 119.2(8) . .
C81 C69 C85 108.8(8) . .
C62 C70 C84 120.7(7) . .
C62 C70 C44 118.9(7) . .
C84 C70 C44 108.3(7) . .
C51 C71 C87 119.9(7) . .
C51 C71 C53 120.3(7) . .
C87 C71 C53 108.0(6) . .
C81 C72 C50 120.3(8) . .
C81 C72 C80 119.6(8) . .
C50 C72 C80 108.6(7) . .
C61 C73 C76 119.4(7) . .
C61 C73 C43 120.3(6) . .
C76 C73 C43 108.1(6) . .
C87 C74 C58 119.3(8) . .
C87 C74 C96 119.9(8) . .
C58 C74 C96 108.6(7) . .
C69 C75 C64 118.8(8) . .
C69 C75 C68 120.9(8) . .
C64 C75 C68 107.9(7) . .
C82 C76 C49 120.3(7) . .
C82 C76 C73 120.9(7) . .
C49 C76 C73 108.9(7) . .
C86 C77 C98 120.2(10) . .
C86 C77 C89 120.2(8) . .
C98 C77 C89 108.1(8) . .
C63 C78 C59 120.7(8) . .
C63 C78 C57 119.9(7) . .
C59 C78 C57 108.5(6) . .
C100 C79 C87 120.0(8) . .
C100 C79 C60 120.9(8) . .
C87 C79 C60 108.0(7) . .
C89 C80 C92 120.0(7) . .
C89 C80 C72 119.8(9) . .
C92 C80 C72 107.5(7) . .
C72 C81 C69 119.2(8) . .
C72 C81 C86 120.6(8) . .
C69 C81 C86 108.1(8) . .
C76 C82 C54 120.4(7) . .
C76 C82 C66 119.6(7) . .
C54 C82 C66 106.9(7) . .
C67 C83 C99 119.7(10) . .
C67 C83 C97 119.1(8) . .
C99 C83 C97 109.6(8) . .
C55 C84 C70 119.9(7) . .
C55 C84 C48 120.7(7) . .
C70 C84 C48 108.0(7) . .
C93 C85 C69 120.5(8) . .
C93 C85 C67 120.1(8) . .
C69 C85 C67 107.1(9) . .
C77 C86 C67 119.6(8) . .
C77 C86 C81 119.6(9) . .
C67 C86 C81 107.8(8) . .
C74 C87 C79 119.5(7) . .
C74 C87 C71 120.9(7) . .
C79 C87 C71 108.5(8) . .
C92 C88 C96 120.4(8) . .
C92 C88 C95 119.6(8) . .
C96 C88 C95 108.7(7) . .
C80 C89 C77 120.2(8) . .
C80 C89 C90 120.3(8) . .
C77 C89 C90 107.8(8) . .
C96 C90 C100 120.0(8) . .
C96 C90 C89 119.9(8) . .
C100 C90 C89 108.4(8) . .
C97 C91 C54 121.0(7) . .
C97 C91 C93 119.3(9) . .
C54 C91 C93 107.7(7) . .
C88 C92 C80 119.0(8) . .
C88 C92 C62 119.7(8) . .
C80 C92 C62 108.7(7) . .
C85 C93 C66 120.5(8) . .
C85 C93 C91 120.7(8) . .
C66 C93 C91 107.2(8) . .
C63 C94 C60 119.1(7) . .
C63 C94 C99 109.7(7) . .
C60 C94 C99 119.1(9) . .
C44 C95 C58 120.4(7) . .
C44 C95 C88 119.8(7) . .
C58 C95 C88 107.6(7) . .
C90 C96 C88 120.3(7) . .
C90 C96 C74 120.1(9) . .
C88 C96 C74 106.9(7) . .
C91 C97 C83 120.7(8) . .
C91 C97 C63 119.9(8) . .
C83 C97 C63 106.2(8) . .
C99 C98 C77 120.4(9) . .
C99 C98 C100 119.9(8) . .
C77 C98 C100 108.6(10) . .
C98 C99 C83 120.5(8) . .
C98 C99 C94 120.5(8) . .
C83 C99 C94 106.2(9) . .
C79 C100 C90 120.5(8) . .
C79 C100 C98 119.9(9) . .
C90 C100 C98 107.0(8) . .
Cl2 C1S Cl1 113.9(10) . .
Cl2 C1S Cl3 114.5(12) . .
Cl1 C1S Cl3 110.4(11) . .
Cl2 C1S H1SA 105.7 . .
Cl1 C1S H1SA 105.7 . .
Cl3 C1S H1SA 105.7 . .
Cl5 C2S Cl6 112.1(11) . .
Cl5 C2S Cl4 108.3(12) . .
Cl6 C2S Cl4 99.7(10) . .
Cl5 C2S H2SA 112.0 . .
Cl6 C2S H2SA 112.0 . .
Cl4 C2S H2SA 112.0 . .
Cl7 C3S Cl8 110.3(16) . .
Cl7 C3S Cl7 111.5(13) . 2_656
Cl8 C3S Cl7 116.6(14) . 2_656
Cl7 C3S H3SA 105.9 . .
Cl8 C3S H3SA 105.9 . .
Cl7 C3S H3SA 105.9 2_656 .
C3S Cl7 C3S 31.8(16) . 2_656
Cl9 C4S Cl10 106.9(10) . .
Cl9 C4S H4SA 110.3 . .
Cl10 C4S H4SA 110.3 . .
Cl9 C4S H4SB 110.3 . .
Cl10 C4S H4SB 110.3 . .
H4SA C4S H4SB 108.6 . .
Cl9 C4S' Cl10 109.0(9) . .
Cl9 C4S' H4SC 109.9 . .
Cl10 C4S' H4SC 109.9 . .
Cl9 C4S' H4SD 109.9 . .
Cl10 C4S' H4SD 109.9 . .
H4SC C4S' H4SD 108.3 . .
C4S' Cl9 C4S 54.8(9) . .
C4S' Cl10 C4S 53.6(9) . .

loop_
_geom_bond_atom_site_label_1
_geom_bond_atom_site_label_2
_geom_bond_distance
_geom_bond_site_symmetry_2
Sn1 N2 2.081(6) 5_666
Sn1 N2 2.081(6) .
Sn1 N1 2.098(5) 5_666
Sn1 N1 2.098(5) .
Sn1 O1 2.116(4) 5_666
Sn1 O1 2.116(4) .
O1 C39 1.295(8) .
O2 C39 1.211(8) .
N1 C4 1.372(9) .
N1 C1 1.374(9) .
N2 C6 1.368(8) .
N2 C9 1.382(8) .
C1 C10 1.417(11) 5_666
C1 C2 1.433(10) .
C2 C3 1.359(12) .
C2 H2 0.9500 .
C3 C4 1.444(9) .
C3 H3 0.9500 .
C4 C5 1.402(11) .
C5 C6 1.409(9) .
C5 C11 1.491(10) .
C6 C7 1.435(10) .
C7 C8 1.350(10) .
C7 H7 0.9500 .
C8 C9 1.435(10) .
C8 H8 0.9500 .
C9 C10 1.398(9) .
C10 C1 1.417(11) 5_666
C10 C25 1.484(10) .
C11 C16 1.373(9) .
C11 C12 1.403(11) .
C12 C13 1.375(14) .
C12 H12 0.9500 .
C13 C14 1.389(13) .
C13 C17' 1.567(18) .
C13 C17 1.678(19) .
C14 C15 1.402(11) .
C14 H14 0.9500 .
C15 C16 1.383(9) .
C15 C21 1.523(10) .
C16 H16 0.9500 .
C17 C20 1.39(3) .
C17 C19 1.41(2) .
C17 C18 1.50(2) .
C17' C20' 1.58(3) .
C18 H18A 0.9800 .
C18 H18B 0.9800 .
C18 H18C 0.9800 .
C19 H19A 0.9800 .
C19 H19B 0.9800 .
C19 H19C 0.9800 .
C20 H20G 0.9800 .
C20 H20H 0.9800 .
C20 H20I 0.9800 .
C20' H20J 0.9800 .
C20' H20K 0.9800 .
C20' H20L 0.9800 .
C21 C24 1.506(11) .
C21 C23 1.525(10) .
C21 C22 1.550(12) .
C22 H22D 0.9800 .
C22 H22E 0.9800 .
C22 H22F 0.9800 .
C23 H23D 0.9800 .
C23 H23E 0.9800 .
C23 H23F 0.9800 .
C24 H24D 0.9800 .
C24 H24E 0.9800 .
C24 H24F 0.9800 .
C25 C26 1.384(10) .
C25 C30 1.401(10) .
C26 C27 1.411(10) .
C26 H26 0.9500 .
C27 C28 1.399(10) .
C27 C31 1.527(10) .
C28 C29 1.402(10) .
C28 H28 0.9500 .
C29 C30 1.391(10) .
C29 C35 1.532(10) .
C30 H30A 0.9500 .
C31 C34 1.476(14) .
C31 C32 1.503(12) .
C31 C33 1.591(15) .
C32 H32D 0.9800 .
C32 H32E 0.9800 .
C32 H32F 0.9800 .
C33 H33D 0.9800 .
C33 H33E 0.9800 .
C33 H33F 0.9800 .
C34 H34D 0.9800 .
C34 H34E 0.9800 .
C34 H34F 0.9800 .
C35 C36 1.521(11) .
C35 C38 1.536(11) .
C35 C37 1.549(14) .
C36 H36D 0.9800 .
C36 H36E 0.9800 .
C36 H36F 0.9800 .
C37 H37D 0.9800 .
C37 H37E 0.9800 .
C37 H37F 0.9800 .
C38 H38D 0.9800 .
C38 H38E 0.9800 .
C38 H38F 0.9800 .
C39 C40 1.521(9) .
C40 C41 1.502(10) .
C40 C42 1.512(9) .
C40 H40A 1.0000 .
C41 C46 1.489(9) .
C41 C51 1.503(10) .
C41 C42 1.595(10) .
C42 C59 1.485(10) .
C42 C61 1.489(9) .
C43 C46 1.375(10) .
C43 C73 1.455(10) .
C43 C56 1.456(9) .
C44 C95 1.399(12) .
C44 C47 1.461(11) .
C44 C70 1.462(10) .
C45 C47 1.402(9) .
C45 C46 1.422(11) .
C45 C52 1.444(10) .
C47 C48 1.418(11) .
C48 C56 1.395(11) .
C48 C84 1.452(10) .
C49 C65 1.395(10) .
C49 C76 1.435(11) .
C49 C56 1.462(11) .
C50 C64 1.376(11) .
C50 C72 1.441(11) .
C50 C62 1.461(11) .
C51 C71 1.377(10) .
C51 C52 1.442(10) .
C52 C58 1.393(11) .
C53 C59 1.357(11) .
C53 C60 1.446(10) .
C53 C71 1.473(11) .
C54 C57 1.408(10) .
C54 C82 1.432(11) .
C54 C91 1.444(12) .
C55 C84 1.383(11) .
C55 C65 1.441(12) .
C55 C64 1.455(11) .
C57 C61 1.444(10) .
C57 C78 1.461(11) .
C58 C74 1.433(12) .
C58 C95 1.440(11) .
C59 C78 1.450(10) .
C60 C94 1.411(11) .
C60 C79 1.440(13) .
C61 C73 1.389(9) .
C62 C70 1.389(11) .
C62 C92 1.447(12) .
C63 C78 1.385(11) .
C63 C94 1.401(13) .
C63 C97 1.477(10) .
C64 C75 1.441(12) .
C65 C68 1.449(11) .
C66 C68 1.400(12) .
C66 C93 1.454(12) .
C66 C82 1.469(11) .
C67 C83 1.404(12) .
C67 C86 1.446(14) .
C67 C85 1.454(13) .
C68 C75 1.445(12) .
C69 C75 1.385(11) .
C69 C81 1.432(13) .
C69 C85 1.449(12) .
C70 C84 1.434(12) .
C71 C87 1.437(11) .
C72 C81 1.386(13) .
C72 C80 1.451(12) .
C73 C76 1.447(10) .
C74 C87 1.405(12) .
C74 C96 1.453(11) .
C76 C82 1.382(11) .
C77 C86 1.400(13) .
C77 C98 1.424(13) .
C77 C89 1.430(14) .
C79 C100 1.404(12) .
C79 C87 1.438(12) .
C80 C89 1.409(13) .
C80 C92 1.445(12) .
C81 C86 1.451(12) .
C83 C99 1.431(13) .
C83 C97 1.458(14) .
C85 C93 1.374(13) .
C88 C92 1.418(11) .
C88 C96 1.441(12) .
C88 C95 1.447(12) .
C89 C90 1.445(11) .
C90 C96 1.389(13) .
C90 C100 1.430(13) .
C91 C97 1.384(13) .
C91 C93 1.461(12) .
C94 C99 1.476(12) .
C98 C99 1.386(15) .
C98 C100 1.451(13) .
C1S Cl2 1.698(15) .
C1S Cl1 1.704(15) .
C1S Cl3 1.806(16) .
C1S H1SA 1.0000 .
C2S Cl5 1.703(15) .
C2S Cl6 1.789(18) .
C2S Cl4 1.845(18) .
C2S H2SA 1.0000 .
C3S Cl7 1.738(19) .
C3S Cl8 1.77(2) .
C3S Cl7 1.84(3) 2_656
C3S H3SA 1.0000 .
Cl7 C3S 1.84(3) 2_656
C4S Cl9 1.752(15) .
C4S Cl10 1.780(15) .
C4S H4SA 0.9900 .
C4S H4SB 0.9900 .
C4S' Cl9 1.717(15) .
C4S' Cl10 1.767(14) .
C4S' H4SC 0.9900 .
C4S' H4SD 0.9900 .
